data_7018463
loop_
_publ_author_name
'Sarma, Debajit'
'Srivastava, Vishwas'
'Natarajan, Srinivasan'

_publ_section_title
;
 Aza-heterocyclic ligand assisted assembly of new cobalt MOFs with pcu and
 graphite related structures.
;
_journal_issue 14
_journal_name_full 'Dalton transactions (Cambridge, England : 2003)'
_journal_page_first 4135
_journal_page_last 4145
_journal_paper_doi 10.1039/c2dt11993e
_journal_volume 41
_journal_year 2012
_chemical_formula_moiety 'C10 H7 Co2 N5 O9'
_chemical_formula_sum 'C10 H7 Co2 N5 O9'
_chemical_formula_weight 459.07
_chemical_name_common Co-Nitroisophthalate
_chemical_name_systematic
;
?
;
_space_group_IT_number 14
_symmetry_cell_setting monoclinic
_symmetry_space_group_name_Hall '-P 2ybc'
_symmetry_space_group_name_H-M 'P 1 21/c 1'
_atom_sites_solution_hydrogens geom
_atom_sites_solution_primary direct
_atom_sites_solution_secondary difmap
_audit_creation_method SHELXL-97
_cell_angle_alpha 90.00
_cell_angle_beta 103.7230(10)
_cell_angle_gamma 90.00
_cell_formula_units_Z 4
_cell_length_a 10.5193(2)
_cell_length_b 12.5170(2)
_cell_length_c 11.5835(2)
_cell_measurement_reflns_used 3301
_cell_measurement_temperature 293(2)
_cell_measurement_theta_max 27.56
_cell_measurement_theta_min 2.86
_cell_volume 1481.66(5)
_computing_cell_refinement 'SAINT (Bruker, 2000)'
_computing_data_collection 'SMART (Bruker, 2000)'
_computing_data_reduction SAINT
_computing_molecular_graphics 'Ortep-3 for Windows (Farrugia, 1999) and CAMERON (Watkin et al., 1993)'
_computing_publication_material 'PLATON (Spek, 2003)'
_computing_structure_refinement 'SHELXL-97 (Sheldrick, 1997)'
_computing_structure_solution 'SIR92 (Altomare et al., 1993)'
_diffrn_ambient_temperature 293(2)
_diffrn_measured_fraction_theta_full 0.966
_diffrn_measured_fraction_theta_max 0.966
_diffrn_measurement_device_type 'Bruker Smart CCD area detector'
_diffrn_measurement_method '\f and \w scans'
_diffrn_radiation_monochromator graphite
_diffrn_radiation_source 'fine-focus sealed tube'
_diffrn_radiation_type MoK\a
_diffrn_radiation_wavelength 0.71073
_diffrn_reflns_av_R_equivalents 0.0196
_diffrn_reflns_av_sigmaI/netI 0.0174
_diffrn_reflns_limit_h_max 13
_diffrn_reflns_limit_h_min -13
_diffrn_reflns_limit_k_max 16
_diffrn_reflns_limit_k_min -16
_diffrn_reflns_limit_l_max 14
_diffrn_reflns_limit_l_min -15
_diffrn_reflns_number 11859
_diffrn_reflns_theta_full 27.56
_diffrn_reflns_theta_max 27.56
_diffrn_reflns_theta_min 2.86
_exptl_absorpt_coefficient_mu 2.303
_exptl_absorpt_correction_T_max 0.9135
_exptl_absorpt_correction_T_min 0.6559
_exptl_absorpt_correction_type multi-scan
_exptl_absorpt_process_details '(SADABS; Sheldrick, 1996)'
_exptl_crystal_colour purple
_exptl_crystal_density_diffrn 2.058
_exptl_crystal_density_method 'not measured'
_exptl_crystal_description block
_exptl_crystal_F_000 912
_exptl_crystal_size_max 0.20
_exptl_crystal_size_mid 0.06
_exptl_crystal_size_min 0.04
_refine_diff_density_max 1.262
_refine_diff_density_min -0.648
_refine_diff_density_rms 0.072
_refine_ls_extinction_method none
_refine_ls_goodness_of_fit_ref 1.053
_refine_ls_hydrogen_treatment mixed
_refine_ls_matrix_type full
_refine_ls_number_parameters 239
_refine_ls_number_reflns 3301
_refine_ls_number_restraints 1
_refine_ls_restrained_S_all 1.053
_refine_ls_R_factor_all 0.0276
_refine_ls_R_factor_gt 0.0261
_refine_ls_shift/su_max 0.001
_refine_ls_shift/su_mean 0.000
_refine_ls_structure_factor_coef Fsqd
_refine_ls_weighting_details 'calc w=1/[\s^2^(Fo^2^)+(0.0373P)^2^+1.2883P] where P=(Fo^2^+2Fc^2^)/3'
_refine_ls_weighting_scheme calc
_refine_ls_wR_factor_gt 0.0677
_refine_ls_wR_factor_ref 0.0686
_reflns_number_gt 3134
_reflns_number_total 3301
_reflns_threshold_expression >2sigma(I)
_cod_data_source_file c2dt11993e.txt
_cod_data_source_block CompoundII
_cod_original_cell_volume 1481.66(4)
_cod_original_sg_symbol_H-M ' P 21/c'
_cod_database_code 7018463

loop_
_symmetry_equiv_pos_as_xyz
'x, y, z'
'-x, y+1/2, -z+1/2'
'-x, -y, -z'
'x, -y-1/2, z-1/2'

loop_
_atom_site_label
_atom_site_type_symbol
_atom_site_fract_x
_atom_site_fract_y
_atom_site_fract_z
_atom_site_U_iso_or_equiv
_atom_site_adp_type
_atom_site_occupancy
_atom_site_symmetry_multiplicity
_atom_site_calc_flag
_atom_site_refinement_flags
Co1 Co 0.56971(2) 0.112186(18) 0.01223(2) 0.01615(8) Uani 1 1 d .
Co2 Co 0.46289(2) 0.062529(18) 0.25104(2) 0.01607(8) Uani 1 1 d .
O1 O 0.42381(12) 0.03265(10) 0.07309(11) 0.0161(2) Uani 1 1 d D
O2 O 0.7226(2) 0.1737(2) -0.05537(19) 0.0646(7) Uani 1 1 d .
O3 O 0.72245(16) 0.05278(13) 0.16095(15) 0.0331(3) Uani 1 1 d .
O4 O 0.65683(15) 0.08399(16) 0.32754(15) 0.0357(4) Uani 1 1 d .
O5 O 1.34076(15) 0.10521(13) 0.35741(18) 0.0364(4) Uani 1 1 d .
O6 O 0.9563(2) 0.1820(2) 0.6873(2) 0.0638(7) Uani 1 1 d .
O7 O 1.1617(2) 0.1817(2) 0.7036(2) 0.0614(6) Uani 1 1 d .
O8 O 1.2101(2) 0.0439(2) 0.1970(2) 0.0642(6) Uani 1 1 d .
O100 O 0.9675(9) 0.1052(5) -0.0381(8) 0.222(4) Uani 1 1 d .
N1 N 0.53811(17) 0.24640(12) 0.10837(14) 0.0218(3) Uani 1 1 d .
N2 N 0.42375(16) 0.33504(13) 0.35261(14) 0.0200(3) Uani 1 1 d .
H2A H 0.3968 0.2808 0.3857 0.024 Uiso 1 1 calc R
H2B H 0.4217 0.3978 0.3824 0.024 Uiso 1 1 calc R
N3 N 0.52304(17) 0.40142(12) 0.19822(15) 0.0216(3) Uani 1 1 d .
N4 N 0.47689(16) 0.22736(12) 0.20012(14) 0.0200(3) Uani 1 1 d .
N5 N 1.0509(2) 0.17160(17) 0.64555(19) 0.0367(4) Uani 1 1 d .
C1 C 0.74319(19) 0.07535(15) 0.26971(19) 0.0238(4) Uani 1 1 d .
C2 C 0.88164(19) 0.09394(16) 0.33843(18) 0.0227(4) Uani 1 1 d .
C3 C 0.9868(2) 0.08153(17) 0.2865(2) 0.0261(4) Uani 1 1 d .
H3 H 0.9723 0.0618 0.2070 0.031 Uiso 1 1 calc R
C4 C 1.1144(2) 0.09859(17) 0.3529(2) 0.0272(4) Uani 1 1 d .
C5 C 1.1370(2) 0.13007(17) 0.4706(2) 0.0286(4) Uani 1 1 d .
H5 H 1.2215 0.1430 0.5152 0.034 Uiso 1 1 calc R
C6 C 1.0304(2) 0.14166(17) 0.52012(19) 0.0259(4) Uani 1 1 d .
C7 C 0.90362(19) 0.12351(16) 0.45668(19) 0.0238(4) Uani 1 1 d .
H7 H 0.8341 0.1310 0.4928 0.029 Uiso 1 1 calc R
C8 C 1.2285(2) 0.08137(19) 0.2969(2) 0.0357(5) Uani 1 1 d .
C9 C 0.47120(17) 0.32120(14) 0.24992(16) 0.0178(3) Uani 1 1 d .
C10 C 0.5624(2) 0.34964(15) 0.11025(17) 0.0227(4) Uani 1 1 d .
H10 H 0.6024 0.3834 0.0567 0.027 Uiso 1 1 calc R
H1A H 0.3506(16) 0.063(2) 0.048(2) 0.037(8) Uiso 1 1 d D

loop_
_atom_site_aniso_label
_atom_site_aniso_U_11
_atom_site_aniso_U_22
_atom_site_aniso_U_33
_atom_site_aniso_U_23
_atom_site_aniso_U_13
_atom_site_aniso_U_12
Co1 0.02179(14) 0.01311(13) 0.01487(13) -0.00180(8) 0.00693(9) -0.00251(8)
Co2 0.02152(13) 0.01300(13) 0.01478(13) -0.00037(8) 0.00647(9) -0.00083(8)
O1 0.0184(6) 0.0147(6) 0.0161(6) -0.0017(5) 0.0059(5) 0.0002(5)
O2 0.0529(12) 0.0939(18) 0.0446(11) 0.0183(11) 0.0068(9) -0.0450(13)
O3 0.0291(8) 0.0327(8) 0.0326(8) -0.0063(7) -0.0023(6) 0.0036(6)
O4 0.0180(7) 0.0529(10) 0.0356(9) 0.0101(8) 0.0051(6) -0.0017(7)
O5 0.0228(8) 0.0295(8) 0.0636(12) 0.0089(8) 0.0235(8) 0.0040(6)
O6 0.0558(13) 0.0931(19) 0.0471(12) -0.0347(12) 0.0212(10) -0.0086(12)
O7 0.0421(11) 0.0871(17) 0.0450(11) -0.0236(11) -0.0097(9) 0.0035(11)
O8 0.0502(12) 0.0944(18) 0.0602(14) -0.0174(13) 0.0371(11) 0.0011(12)
O100 0.307(10) 0.140(5) 0.289(9) -0.033(5) 0.211(9) 0.014(5)
N1 0.0348(9) 0.0157(7) 0.0176(7) -0.0018(6) 0.0116(7) -0.0018(6)
N2 0.0275(8) 0.0155(7) 0.0188(7) -0.0031(6) 0.0089(6) -0.0032(6)
N3 0.0334(9) 0.0139(7) 0.0189(8) -0.0024(6) 0.0093(7) -0.0028(6)
N4 0.0297(8) 0.0154(7) 0.0165(7) -0.0013(6) 0.0089(6) -0.0020(6)
N5 0.0370(10) 0.0347(10) 0.0363(11) -0.0110(8) 0.0044(8) 0.0004(8)
C1 0.0206(9) 0.0192(9) 0.0301(10) 0.0042(7) 0.0028(8) 0.0006(7)
C2 0.0184(9) 0.0208(9) 0.0289(10) 0.0004(8) 0.0058(7) 0.0003(7)
C3 0.0265(10) 0.0261(9) 0.0281(10) -0.0007(8) 0.0111(8) 0.0011(8)
C4 0.0215(9) 0.0247(9) 0.0392(12) 0.0018(9) 0.0148(9) 0.0012(7)
C5 0.0178(9) 0.0270(10) 0.0406(12) -0.0008(9) 0.0061(8) -0.0004(7)
C6 0.0238(9) 0.0235(9) 0.0300(10) -0.0047(8) 0.0055(8) 0.0002(7)
C7 0.0182(8) 0.0235(9) 0.0312(10) -0.0028(8) 0.0089(8) 0.0017(7)
C8 0.0285(11) 0.0304(11) 0.0561(15) 0.0058(10) 0.0257(11) 0.0042(9)
C9 0.0216(8) 0.0149(8) 0.0165(8) -0.0007(6) 0.0037(7) -0.0019(6)
C10 0.0338(10) 0.0177(8) 0.0187(8) -0.0011(7) 0.0105(8) -0.0034(7)

loop_
_atom_type_symbol
_atom_type_description
_atom_type_scat_dispersion_real
_atom_type_scat_dispersion_imag
_atom_type_scat_source
C C 0.0033 0.0016 'International Tables Vol C Tables 4.2.6.8 and 6.1.1.4'
H H 0.0000 0.0000 'International Tables Vol C Tables 4.2.6.8 and 6.1.1.4'
N N 0.0061 0.0033 'International Tables Vol C Tables 4.2.6.8 and 6.1.1.4'
O O 0.0106 0.0060 'International Tables Vol C Tables 4.2.6.8 and 6.1.1.4'
Co Co 0.3494 0.9721 'International Tables Vol C Tables 4.2.6.8 and 6.1.1.4'

loop_
_geom_angle_atom_site_label_1
_geom_angle_atom_site_label_2
_geom_angle_atom_site_label_3
_geom_angle
_geom_angle_site_symmetry_1
_geom_angle_site_symmetry_3
O1 Co1 N1 170.49(6) 3_655 .
O1 Co1 O1 81.60(5) 3_655 .
N1 Co1 O1 88.90(6) . .
O1 Co1 O2 91.61(9) 3_655 .
N1 Co1 O2 97.90(9) . .
O1 Co1 O2 173.00(9) . .
O1 Co1 O3 88.69(6) 3_655 .
N1 Co1 O3 91.93(6) . .
O1 Co1 O3 91.92(6) . .
O2 Co1 O3 86.20(8) . .
O1 Co1 N2 87.55(5) 3_655 4_565
N1 Co1 N2 92.23(6) . 4_565
O1 Co1 N2 90.26(5) . 4_565
O2 Co1 N2 91.16(7) . 4_565
O3 Co1 N2 175.34(6) . 4_565
O1 Co2 O4 113.85(6) . .
O1 Co2 O5 130.58(6) . 1_455
O4 Co2 O5 114.16(7) . 1_455
O1 Co2 N3 95.22(6) . 2_645
O4 Co2 N3 90.46(7) . 2_645
O5 Co2 N3 95.44(6) 1_455 2_645
O1 Co2 N4 84.81(6) . .
O4 Co2 N4 82.35(7) . .
O5 Co2 N4 90.47(6) 1_455 .
N3 Co2 N4 172.12(7) 2_645 .
Co2 O1 Co1 128.37(6) . 3_655
Co2 O1 Co1 105.42(6) . .
Co1 O1 Co1 98.40(5) 3_655 .
C1 O3 Co1 129.22(14) . .
C1 O4 Co2 122.20(15) . .
C8 O5 Co2 104.03(16) . 1_655
C10 N1 N4 106.22(15) . .
C10 N1 Co1 138.14(13) . .
N4 N1 Co1 115.62(11) . .
C9 N2 Co1 115.46(12) . 4_566
C9 N3 C10 101.88(15) . .
C9 N3 Co2 126.93(13) . 2_655
C10 N3 Co2 131.18(13) . 2_655
C9 N4 N1 105.07(14) . .
C9 N4 Co2 136.01(12) . .
N1 N4 Co2 116.56(11) . .
O7 N5 O6 122.8(2) . .
O7 N5 C6 118.4(2) . .
O6 N5 C6 118.8(2) . .
O4 C1 O3 125.3(2) . .
O4 C1 C2 115.93(19) . .
O3 C1 C2 118.75(18) . .
C7 C2 C3 119.72(19) . .
C7 C2 C1 118.61(17) . .
C3 C2 C1 121.67(19) . .
C2 C3 C4 120.3(2) . .
C5 C4 C3 120.33(18) . .
C5 C4 C8 119.7(2) . .
C3 C4 C8 119.9(2) . .
C6 C5 C4 118.1(2) . .
C7 C6 C5 122.6(2) . .
C7 C6 N5 117.78(18) . .
C5 C6 N5 119.65(19) . .
C6 C7 C2 118.96(18) . .
O8 C8 O5 122.4(2) . .
O8 C8 C4 120.0(2) . .
O5 C8 C4 117.6(2) . .
N4 C9 N3 113.86(16) . .
N4 C9 N2 122.89(16) . .
N3 C9 N2 123.11(16) . .
N1 C10 N3 112.96(17) . .

loop_
_geom_bond_atom_site_label_1
_geom_bond_atom_site_label_2
_geom_bond_distance
_geom_bond_site_symmetry_2
Co1 O1 2.0736(12) 3_655
Co1 N1 2.0853(15) .
Co1 O1 2.0874(12) .
Co1 O2 2.0954(19) .
Co1 O3 2.1883(16) .
Co1 N2 2.2058(16) 4_565
Co2 O1 2.0386(13) .
Co2 O4 2.0400(15) .
Co2 O5 2.0507(16) 1_455
Co2 N3 2.0959(16) 2_645
Co2 N4 2.1605(16) .
O1 Co1 2.0736(12) 3_655
O3 C1 1.259(3) .
O4 C1 1.255(3) .
O5 C8 1.258(3) .
O5 Co2 2.0507(16) 1_655
O6 N5 1.213(3) .
O7 N5 1.206(3) .
O8 C8 1.220(4) .
N1 C10 1.316(2) .
N1 N4 1.388(2) .
N2 C9 1.406(2) .
N2 Co1 2.2058(16) 4_566
N3 C9 1.349(2) .
N3 C10 1.353(2) .
N3 Co2 2.0959(16) 2_655
N4 C9 1.316(2) .
N5 C6 1.466(3) .
C1 C2 1.503(3) .
C2 C7 1.384(3) .
C2 C3 1.388(3) .
C3 C4 1.396(3) .
C4 C5 1.385(3) .
C4 C8 1.509(3) .
C5 C6 1.382(3) .
C6 C7 1.380(3) .
